data_2228247
loop_
_publ_author_name
'Chou, Wei-Lung'
'Yih, Kuang-Hway'
'Lee, Gene-Hsiang'
'Huang, Yen-Hsiang'
'Wang, Hsiao-Fen'

_publ_section_title
;
 [(Pyrrolidin-1-yl)carbothioylsulfanyl]methyl
 pyrrolidine-1-carbodithioate
;
_journal_coeditor_code BV2162
_journal_issue 12
_journal_name_full 'Acta Crystallographica Section E'
_journal_page_first o3193
_journal_paper_doi 10.1107/S1600536810046027
_journal_volume 66
_journal_year 2010
_chemical_formula_iupac 'C11 H18 N2 S4'
_chemical_formula_moiety 'C11 H18 N2 S4'
_chemical_formula_sum 'C11 H18 N2 S4'
_chemical_formula_weight 306.51
_chemical_name_systematic
;
[(Pyrrolidin-1-yl)carbothioylsulfanyl]methyl pyrrolidine-1-carbodithioate
;
_space_group_IT_number 29
_symmetry_cell_setting orthorhombic
_symmetry_space_group_name_Hall 'P 2c -2ac'
_symmetry_space_group_name_H-M 'P c a 21'
_atom_sites_solution_hydrogens geom
_atom_sites_solution_primary direct
_atom_sites_solution_secondary difmap
_audit_creation_method SHELXL-97
_cell_angle_alpha 90.00
_cell_angle_beta 90.00
_cell_angle_gamma 90.00
_cell_formula_units_Z 4
_cell_length_a 21.9118(18)
_cell_length_b 4.5705(4)
_cell_length_c 14.3452(12)
_cell_measurement_reflns_used 2540
_cell_measurement_temperature 150(2)
_cell_measurement_theta_max 26.56
_cell_measurement_theta_min 2.34
_cell_volume 1436.6(2)
_computing_cell_refinement 'SAINT (Bruker, 2007)'
_computing_data_collection 'SMART (Bruker, 2007)'
_computing_data_reduction 'SAINT (Bruker, 2007)'
_computing_molecular_graphics 'XP in SHELXTL (Sheldrick, 2008)'
_computing_publication_material 'SHELXTL (Sheldrick, 2008)'
_computing_structure_refinement 'SHELXL97 (Sheldrick, 2008)'
_computing_structure_solution 'SHELXS97 (Sheldrick, 2008)'
_diffrn_ambient_temperature 150(2)
_diffrn_measured_fraction_theta_full 1.000
_diffrn_measured_fraction_theta_max 1.000
_diffrn_measurement_device_type 'Bruker SMART APEX CCD area-detector'
_diffrn_measurement_method \w
_diffrn_radiation_monochromator graphite
_diffrn_radiation_source 'fine-focus sealed tube'
_diffrn_radiation_type MoK\a
_diffrn_radiation_wavelength 0.71073
_diffrn_reflns_av_R_equivalents 0.0432
_diffrn_reflns_av_sigmaI/netI 0.0345
_diffrn_reflns_limit_h_max 28
_diffrn_reflns_limit_h_min -28
_diffrn_reflns_limit_k_max 5
_diffrn_reflns_limit_k_min -5
_diffrn_reflns_limit_l_max 18
_diffrn_reflns_limit_l_min -18
_diffrn_reflns_number 17016
_diffrn_reflns_theta_full 25.00
_diffrn_reflns_theta_max 27.50
_diffrn_reflns_theta_min 1.86
_exptl_absorpt_coefficient_mu 0.642
_exptl_absorpt_correction_T_max 0.9099
_exptl_absorpt_correction_T_min 0.8560
_exptl_absorpt_correction_type multi-scan
_exptl_absorpt_process_details '(SADABS; Bruker, 2001)'
_exptl_crystal_colour light-brown
_exptl_crystal_density_diffrn 1.417
_exptl_crystal_density_method 'not measured'
_exptl_crystal_description block
_exptl_crystal_F_000 648
_exptl_crystal_size_max 0.25
_exptl_crystal_size_mid 0.25
_exptl_crystal_size_min 0.15
_refine_diff_density_max 1.050
_refine_diff_density_min -0.268
_refine_ls_abs_structure_details 'Flack (1983), 1579 Friedel pairs'
_refine_ls_abs_structure_Flack -0.1(2)
_refine_ls_extinction_method none
_refine_ls_goodness_of_fit_ref 1.065
_refine_ls_hydrogen_treatment constr
_refine_ls_matrix_type full
_refine_ls_number_parameters 180
_refine_ls_number_reflns 3292
_refine_ls_number_restraints 17
_refine_ls_restrained_S_all 1.063
_refine_ls_R_factor_all 0.0718
_refine_ls_R_factor_gt 0.0623
_refine_ls_shift/su_max 0.003
_refine_ls_shift/su_mean 0.000
_refine_ls_structure_factor_coef Fsqd
_refine_ls_weighting_details 'calc w=1/[\s^2^(Fo^2^)+(0.1007P)^2^+0.6346P] where P=(Fo^2^+2Fc^2^)/3'
_refine_ls_weighting_scheme calc
_refine_ls_wR_factor_gt 0.1564
_refine_ls_wR_factor_ref 0.1656
_reflns_number_gt 2759
_reflns_number_total 3292
_reflns_threshold_expression I>2\s(I)
_cod_data_source_file bv2162.cif
_cod_data_source_block I
_cod_database_code 2228247
_cod_database_fobs_code 2228247

loop_
_symmetry_equiv_pos_as_xyz
'x, y, z'
'-x, -y, z+1/2'
'x+1/2, -y, z'
'-x+1/2, y, z+1/2'

loop_
_atom_site_type_symbol
_atom_site_label
_atom_site_fract_x
_atom_site_fract_y
_atom_site_fract_z
_atom_site_U_iso_or_equiv
_atom_site_adp_type
_atom_site_calc_flag
_atom_site_refinement_flags
_atom_site_occupancy
_atom_site_disorder_assembly
_atom_site_disorder_group
S S1 0.34241(4) 0.48896(18) 0.20742(6) 0.0247(3) Uani d . 1 . .
S S2 0.24742(5) 0.4861(2) 0.05150(8) 0.0332(3) Uani d . 1 . .
S S3 0.40977(4) 0.48200(19) 0.02225(7) 0.0292(3) Uani d . 1 . .
S S4 0.50250(6) 0.4996(2) 0.18040(8) 0.0333(3) Uani d . 1 . .
N N1 0.23596(13) 0.7324(7) 0.2179(2) 0.0280(7) Uani d . 1 . .
N N2 0.51532(12) 0.7401(7) 0.0131(2) 0.0292(7) Uani d . 1 . .
C C1 0.2724(4) 0.593(2) 0.1603(7) 0.0232(12) Uani d PD 0.546(4) A 1
C C2 0.1742(5) 0.840(3) 0.1934(7) 0.0354(9) Uani d PD 0.546(4) A 1
H H2A 0.1450 0.6753 0.1894 0.043 Uiso calc PR 0.546(4) A 1
H H2B 0.1749 0.9430 0.1327 0.043 Uiso calc PR 0.546(4) A 1
C C3 0.1558(4) 1.0519(19) 0.2724(6) 0.0388(19) Uani d PD 0.546(4) A 1
H H3A 0.1691 1.2541 0.2580 0.047 Uiso calc PR 0.546(4) A 1
H H3B 0.1111 1.0507 0.2820 0.047 Uiso calc PR 0.546(4) A 1
C C4 0.1889(4) 0.935(2) 0.3579(6) 0.039(2) Uani d PD 0.546(4) A 1
H H4A 0.1669 0.7670 0.3857 0.047 Uiso calc PR 0.546(4) A 1
H H4B 0.1943 1.0887 0.4057 0.047 Uiso calc PR 0.546(4) A 1
C C5 0.2514(4) 0.838(2) 0.3155(7) 0.0288(11) Uani d PD 0.546(4) A 1
H H5A 0.2803 1.0043 0.3132 0.035 Uiso calc PR 0.546(4) A 1
H H5B 0.2698 0.6784 0.3528 0.035 Uiso calc PR 0.546(4) A 1
C C1' 0.2682(6) 0.549(3) 0.1543(10) 0.0232(12) Uani d PD 0.454(4) A 2
C C2' 0.1763(6) 0.843(4) 0.1926(8) 0.0354(9) Uani d PD 0.454(4) A 2
H H2'A 0.1520 0.6948 0.1589 0.043 Uiso calc PR 0.454(4) A 2
H H2'B 0.1794 1.0226 0.1541 0.043 Uiso calc PR 0.454(4) A 2
C C3' 0.1491(4) 0.910(2) 0.2897(7) 0.0388(19) Uani d PD 0.454(4) A 2
H H3'A 0.1174 1.0640 0.2862 0.047 Uiso calc PR 0.454(4) A 2
H H3'B 0.1314 0.7321 0.3184 0.047 Uiso calc PR 0.454(4) A 2
C C4' 0.2053(4) 1.016(2) 0.3437(9) 0.039(2) Uani d PD 0.454(4) A 2
H H4'A 0.1985 1.0058 0.4119 0.047 Uiso calc PR 0.454(4) A 2
H H4'B 0.2164 1.2183 0.3262 0.047 Uiso calc PR 0.454(4) A 2
C C5' 0.2549(5) 0.793(3) 0.3119(10) 0.0288(11) Uani d PD 0.454(4) A 2
H H5'A 0.2962 0.8811 0.3136 0.035 Uiso calc PR 0.454(4) A 2
H H5'B 0.2544 0.6145 0.3508 0.035 Uiso calc PR 0.454(4) A 2
C C6 0.4816(3) 0.6102(15) 0.0724(6) 0.0200(9) Uiso d PD 0.546(4) A 1
C C7 0.5772(5) 0.855(3) 0.0389(7) 0.0366(10) Uani d PD 0.546(4) A 1
H H7A 0.6075 0.6954 0.0428 0.044 Uiso calc PR 0.546(4) A 1
H H7B 0.5760 0.9611 0.0990 0.044 Uiso calc PR 0.546(4) A 1
C C8 0.5912(4) 1.0600(16) -0.0409(6) 0.033(2) Uani d PD 0.546(4) A 1
H H8A 0.5747 1.2579 -0.0287 0.040 Uiso calc PR 0.546(4) A 1
H H8B 0.6358 1.0747 -0.0513 0.040 Uiso calc PR 0.546(4) A 1
C C9 0.5603(4) 0.9224(18) -0.1231(5) 0.0301(17) Uani d PD 0.546(4) A 1
H H9A 0.5837 0.7523 -0.1464 0.036 Uiso calc PR 0.546(4) A 1
H H9B 0.5551 1.0652 -0.1743 0.036 Uiso calc PR 0.546(4) A 1
C C10 0.4984(4) 0.827(3) -0.0837(8) 0.0322(10) Uani d PD 0.546(4) A 1
H H10A 0.4687 0.9902 -0.0839 0.039 Uiso calc PR 0.546(4) A 1
H H10B 0.4813 0.6600 -0.1191 0.039 Uiso calc PR 0.546(4) A 1
C C6' 0.4807(5) 0.551(2) 0.0695(8) 0.0200(9) Uiso d PD 0.454(4) A 2
C C7' 0.5740(6) 0.853(4) 0.0417(8) 0.0366(10) Uani d PD 0.454(4) A 2
H H7'A 0.5983 0.7013 0.0740 0.044 Uiso calc PR 0.454(4) A 2
H H7'B 0.5693 1.0245 0.0832 0.044 Uiso calc PR 0.454(4) A 2
C C8' 0.6031(4) 0.939(2) -0.0505(8) 0.033(2) Uani d PD 0.454(4) A 2
H H8'A 0.6318 1.1039 -0.0417 0.040 Uiso calc PR 0.454(4) A 2
H H8'B 0.6256 0.7717 -0.0778 0.040 Uiso calc PR 0.454(4) A 2
C C9' 0.5511(5) 1.027(2) -0.1120(8) 0.0301(17) Uani d PD 0.454(4) A 2
H H9'A 0.5618 1.0074 -0.1788 0.036 Uiso calc PR 0.454(4) A 2
H H9'B 0.5383 1.2315 -0.0996 0.036 Uiso calc PR 0.454(4) A 2
C C10' 0.5010(5) 0.808(4) -0.0837(10) 0.0322(10) Uani d PD 0.454(4) A 2
H H10C 0.4599 0.8968 -0.0892 0.039 Uiso calc PR 0.454(4) A 2
H H10D 0.5027 0.6299 -0.1230 0.039 Uiso calc PR 0.454(4) A 2
C C11 0.37625(18) 0.2698(7) 0.1150(4) 0.0358(8) Uani d . 1 A .
H H11A 0.4081 0.1426 0.1423 0.043 Uiso calc R 1 . .
H H11B 0.3444 0.1413 0.0882 0.043 Uiso calc R 1 . .

loop_
_atom_site_aniso_label
_atom_site_aniso_U_11
_atom_site_aniso_U_22
_atom_site_aniso_U_33
_atom_site_aniso_U_12
_atom_site_aniso_U_13
_atom_site_aniso_U_23
S1 0.0171(4) 0.0341(5) 0.0230(6) 0.0012(3) -0.0019(4) 0.0022(3)
S2 0.0255(5) 0.0514(7) 0.0228(6) -0.0023(4) 0.0000(4) -0.0059(4)
S3 0.0214(5) 0.0404(6) 0.0259(7) -0.0009(3) 0.0048(4) -0.0009(4)
S4 0.0291(5) 0.0535(8) 0.0174(6) 0.0030(4) 0.0006(4) 0.0072(4)
N1 0.0272(14) 0.0342(15) 0.0226(15) 0.0002(12) 0.0001(12) 0.0005(12)
N2 0.0245(13) 0.0388(17) 0.0244(15) 0.0028(12) 0.0007(12) 0.0005(13)
C1 0.0175(18) 0.031(3) 0.0217(19) -0.0108(19) 0.0036(15) 0.003(2)
C2 0.0293(18) 0.049(2) 0.0284(18) 0.0045(17) -0.0025(15) -0.0022(18)
C3 0.044(3) 0.042(5) 0.030(4) 0.011(3) 0.016(3) 0.014(3)
C4 0.026(4) 0.059(5) 0.033(4) -0.008(3) 0.008(3) -0.002(3)
C5 0.0359(19) 0.025(3) 0.0251(18) 0.0014(19) -0.0016(16) -0.007(2)
C1' 0.0175(18) 0.031(3) 0.0217(19) -0.0108(19) 0.0036(15) 0.003(2)
C2' 0.0293(18) 0.049(2) 0.0284(18) 0.0045(17) -0.0025(15) -0.0022(18)
C3' 0.044(3) 0.042(5) 0.030(4) 0.011(3) 0.016(3) 0.014(3)
C4' 0.026(4) 0.059(5) 0.033(4) -0.008(3) 0.008(3) -0.002(3)
C5' 0.0359(19) 0.025(3) 0.0251(18) 0.0014(19) -0.0016(16) -0.007(2)
C7 0.0239(18) 0.053(3) 0.033(2) -0.0054(17) -0.0006(16) 0.0003(19)
C8 0.028(3) 0.020(5) 0.052(5) 0.003(3) -0.010(3) 0.009(3)
C9 0.039(3) 0.030(5) 0.021(3) 0.005(3) 0.013(3) 0.000(3)
C10 0.037(2) 0.036(2) 0.0245(19) 0.0014(17) -0.0037(15) -0.0016(17)
C7' 0.0239(18) 0.053(3) 0.033(2) -0.0054(17) -0.0006(16) 0.0003(19)
C8' 0.028(3) 0.020(5) 0.052(5) 0.003(3) -0.010(3) 0.009(3)
C9' 0.039(3) 0.030(5) 0.021(3) 0.005(3) 0.013(3) 0.000(3)
C10' 0.037(2) 0.036(2) 0.0245(19) 0.0014(17) -0.0037(15) -0.0016(17)
C11 0.0294(15) 0.0314(17) 0.047(2) -0.0009(17) 0.0098(14) 0.003(2)

loop_
_atom_type_symbol
_atom_type_description
_atom_type_scat_dispersion_real
_atom_type_scat_dispersion_imag
_atom_type_scat_source
C C 0.0033 0.0016 'International Tables Vol C Tables 4.2.6.8 and 6.1.1.4'
H H 0.0000 0.0000 'International Tables Vol C Tables 4.2.6.8 and 6.1.1.4'
N N 0.0061 0.0033 'International Tables Vol C Tables 4.2.6.8 and 6.1.1.4'
S S 0.1246 0.1234 'International Tables Vol C Tables 4.2.6.8 and 6.1.1.4'

loop_
_geom_angle_atom_site_label_1
_geom_angle_atom_site_label_2
_geom_angle_atom_site_label_3
_geom_angle_site_symmetry_1
_geom_angle_site_symmetry_3
_geom_angle
_geom_angle_publ_flag
C1 S1 C1' . . 7.3(7) ?
C1 S1 C11 . . 103.1(4) ?
C1' S1 C11 . . 98.2(5) ?
C1' S2 C1 . . 6.3(9) ?
C6' S3 C11 . . 100.1(4) ?
C6' S3 C6 . . 8.2(4) ?
C11 S3 C6 . . 103.5(3) ?
C6' S4 C6 . . 9.3(5) ?
C1 N1 C1' . . 8.8(10) ?
C1 N1 C5' . . 120.5(7) ?
C1' N1 C5' . . 124.8(7) ?
C1 N1 C2' . . 124.2(7) ?
C1' N1 C2' . . 119.6(7) ?
C5' N1 C2' . . 115.3(6) ?
C1 N1 C2 . . 124.6(6) ?
C1' N1 C2 . . 119.8(7) ?
C5' N1 C2 . . 114.9(6) ?
C2' N1 C2 . . 1.5(13) ?
C1 N1 C5 . . 126.7(6) ?
C1' N1 C5 . . 131.7(7) ?
C5' N1 C5 . . 8.1(8) ?
C2' N1 C5 . . 108.7(6) ?
C2 N1 C5 . . 108.4(5) ?
C6 N2 C6' . . 10.3(7) ?
C6 N2 C7' . . 119.5(6) ?
C6' N2 C7' . . 122.4(7) ?
C6 N2 C10' . . 127.7(6) ?
C6' N2 C10' . . 124.3(7) ?
C7' N2 C10' . . 112.7(6) ?
C6 N2 C10 . . 127.1(5) ?
C6' N2 C10 . . 124.5(6) ?
C7' N2 C10 . . 113.0(6) ?
C10' N2 C10 . . 3.8(12) ?
C6 N2 C7 . . 121.5(5) ?
C6' N2 C7 . . 124.1(6) ?
C7' N2 C7 . . 2.3(9) ?
C10' N2 C7 . . 110.8(6) ?
C10 N2 C7 . . 111.1(5) ?
N1 C1 S2 . . 120.9(7) ?
N1 C1 S1 . . 115.1(7) ?
S2 C1 S1 . . 123.6(6) ?
N1 C2 C3 . . 105.8(7) ?
N1 C2 H2A . . 110.6 ?
C3 C2 H2A . . 110.6 ?
N1 C2 H2B . . 110.6 ?
C3 C2 H2B . . 110.6 ?
H2A C2 H2B . . 108.7 ?
C4 C3 C2 . . 104.3(7) ?
C4 C3 H3A . . 110.9 ?
C2 C3 H3A . . 110.9 ?
C4 C3 H3B . . 110.9 ?
C2 C3 H3B . . 110.9 ?
H3A C3 H3B . . 108.9 ?
C3 C4 C5 . . 101.8(7) ?
C3 C4 H4A . . 111.4 ?
C5 C4 H4A . . 111.4 ?
C3 C4 H4B . . 111.4 ?
C5 C4 H4B . . 111.4 ?
H4A C4 H4B . . 109.3 ?
N1 C5 C4 . . 104.6(6) ?
N1 C5 H5A . . 110.8 ?
C4 C5 H5A . . 110.8 ?
N1 C5 H5B . . 110.8 ?
C4 C5 H5B . . 110.8 ?
H5A C5 H5B . . 108.9 ?
N1 C1' S2 . . 124.3(9) ?
N1 C1' S1 . . 105.3(8) ?
S2 C1' S1 . . 128.8(8) ?
N1 C2' C3' . . 101.0(8) ?
N1 C2' H2'A . . 111.6 ?
C3' C2' H2'A . . 111.6 ?
N1 C2' H2'B . . 111.6 ?
C3' C2' H2'B . . 111.6 ?
H2'A C2' H2'B . . 109.4 ?
C4' C3' C2' . . 102.0(9) ?
C4' C3' H3'A . . 111.4 ?
C2' C3' H3'A . . 111.4 ?
C4' C3' H3'B . . 111.4 ?
C2' C3' H3'B . . 111.4 ?
H3'A C3' H3'B . . 109.2 ?
C3' C4' C5' . . 101.9(9) ?
C3' C4' H4'A . . 111.4 ?
C5' C4' H4'A . . 111.4 ?
C3' C4' H4'B . . 111.4 ?
C5' C4' H4'B . . 111.4 ?
H4'A C4' H4'B . . 109.2 ?
N1 C5' C4' . . 101.6(8) ?
N1 C5' H5'A . . 111.5 ?
C4' C5' H5'A . . 111.5 ?
N1 C5' H5'B . . 111.5 ?
C4' C5' H5'B . . 111.5 ?
H5'A C5' H5'B . . 109.3 ?
N2 C6 S4 . . 126.4(5) ?
N2 C6 S3 . . 112.7(5) ?
S4 C6 S3 . . 119.8(4) ?
N2 C7 C8 . . 102.4(7) ?
N2 C7 H7A . . 111.3 ?
C8 C7 H7A . . 111.3 ?
N2 C7 H7B . . 111.3 ?
C8 C7 H7B . . 111.3 ?
H7A C7 H7B . . 109.2 ?
C9 C8 C7 . . 104.1(7) ?
C9 C8 H8A . . 110.9 ?
C7 C8 H8A . . 110.9 ?
C9 C8 H8B . . 110.9 ?
C7 C8 H8B . . 110.9 ?
H8A C8 H8B . . 109.0 ?
C8 C9 C10 . . 103.3(7) ?
C8 C9 H9A . . 111.1 ?
C10 C9 H9A . . 111.1 ?
C8 C9 H9B . . 111.1 ?
C10 C9 H9B . . 111.1 ?
H9A C9 H9B . . 109.1 ?
N2 C10 C9 . . 101.5(6) ?
N2 C10 H10A . . 111.5 ?
C9 C10 H10A . . 111.5 ?
N2 C10 H10B . . 111.5 ?
C9 C10 H10B . . 111.5 ?
H10A C10 H10B . . 109.3 ?
N2 C6' S4 . . 118.6(7) ?
N2 C6' S3 . . 111.9(7) ?
S4 C6' S3 . . 127.1(6) ?
N2 C7' C8' . . 102.7(8) ?
N2 C7' H7'A . . 111.2 ?
C8' C7' H7'A . . 111.2 ?
N2 C7' H7'B . . 111.2 ?
C8' C7' H7'B . . 111.2 ?
H7'A C7' H7'B . . 109.1 ?
C9' C8' C7' . . 105.2(9) ?
C9' C8' H8'A . . 110.7 ?
C7' C8' H8'A . . 110.7 ?
C9' C8' H8'B . . 110.7 ?
C7' C8' H8'B . . 110.7 ?
H8'A C8' H8'B . . 108.8 ?
C8' C9' C10' . . 102.2(9) ?
C8' C9' H9'A . . 111.3 ?
C10' C9' H9'A . . 111.3 ?
C8' C9' H9'B . . 111.3 ?
C10' C9' H9'B . . 111.3 ?
H9'A C9' H9'B . . 109.2 ?
N2 C10' C9' . . 103.7(9) ?
N2 C10' H10C . . 111.0 ?
C9' C10' H10C . . 111.0 ?
N2 C10' H10D . . 111.0 ?
C9' C10' H10D . . 111.0 ?
H10C C10' H10D . . 109.0 ?
S3 C11 S1 . . 114.05(18) ?
S3 C11 H11A . . 108.7 ?
S1 C11 H11A . . 108.7 ?
S3 C11 H11B . . 108.7 ?
S1 C11 H11B . . 108.7 ?
H11A C11 H11B . . 107.6 ?

loop_
_geom_bond_atom_site_label_1
_geom_bond_atom_site_label_2
_geom_bond_site_symmetry_2
_geom_bond_distance
_geom_bond_publ_flag
S1 C1 . 1.743(10) ?
S1 C1' . 1.816(14) ?
S1 C11 . 1.820(5) ?
S2 C1' . 1.571(14) ?
S2 C1 . 1.725(10) ?
S3 C6' . 1.724(11) ?
S3 C11 . 1.802(5) ?
S3 C6 . 1.827(8) ?
S4 C6' . 1.678(12) ?
S4 C6 . 1.693(8) ?
N1 C1 . 1.313(10) ?
N1 C1' . 1.426(13) ?
N1 C5' . 1.438(13) ?
N1 C2' . 1.448(14) ?
N1 C2 . 1.483(11) ?
N1 C5 . 1.520(10) ?
N2 C6 . 1.273(8) ?
N2 C6' . 1.406(11) ?
N2 C7' . 1.445(13) ?
N2 C10' . 1.457(14) ?
N2 C10 . 1.491(11) ?
N2 C7 . 1.500(11) ?
C2 C3 . 1.543(11) ?
C2 H2A . 0.9900 ?
C2 H2B . 0.9900 ?
C3 C4 . 1.522(10) ?
C3 H3A . 0.9900 ?
C3 H3B . 0.9900 ?
C4 C5 . 1.563(10) ?
C4 H4A . 0.9900 ?
C4 H4B . 0.9900 ?
C5 H5A . 0.9900 ?
C5 H5B . 0.9900 ?
C2' C3' . 1.546(12) ?
C2' H2'A . 0.9900 ?
C2' H2'B . 0.9900 ?
C3' C4' . 1.533(12) ?
C3' H3'A . 0.9900 ?
C3' H3'B . 0.9900 ?
C4' C5' . 1.556(12) ?
C4' H4'A . 0.9900 ?
C4' H4'B . 0.9900 ?
C5' H5'A . 0.9900 ?
C5' H5'B . 0.9900 ?
C7 C8 . 1.511(11) ?
C7 H7A . 0.9900 ?
C7 H7B . 0.9900 ?
C8 C9 . 1.498(10) ?
C8 H8A . 0.9900 ?
C8 H8B . 0.9900 ?
C9 C10 . 1.531(10) ?
C9 H9A . 0.9900 ?
C9 H9B . 0.9900 ?
C10 H10A . 0.9900 ?
C10 H10B . 0.9900 ?
C7' C8' . 1.520(12) ?
C7' H7'A . 0.9900 ?
C7' H7'B . 0.9900 ?
C8' C9' . 1.498(11) ?
C8' H8'A . 0.9900 ?
C8' H8'B . 0.9900 ?
C9' C10' . 1.541(12) ?
C9' H9'A . 0.9900 ?
C9' H9'B . 0.9900 ?
C10' H10C . 0.9900 ?
C10' H10D . 0.9900 ?
C11 H11A . 0.9900 ?
C11 H11B . 0.9900 ?

loop_
_geom_hbond_atom_site_label_D
_geom_hbond_atom_site_label_H
_geom_hbond_atom_site_label_A
_geom_hbond_site_symmetry_A
_geom_hbond_distance_DH
_geom_hbond_distance_HA
_geom_hbond_distance_DA
_geom_hbond_angle_DHA
C4 H4A S3 4 0.99 2.89 3.811(9) 155
C10 H10B S4 2_664 0.99 2.99 3.699(11) 130
C9 H9A S1 2_664 0.99 2.87 3.740(8) 147
C9' H9'A S1 2_664 0.99 3.50 4.209(11) 131
C5' H5'B S2 4 0.99 2.94 3.704(14) 137

loop_
_geom_torsion_atom_site_label_1
_geom_torsion_atom_site_label_2
_geom_torsion_atom_site_label_3
_geom_torsion_atom_site_label_4
_geom_torsion_site_symmetry_1
_geom_torsion_site_symmetry_2
_geom_torsion_site_symmetry_3
_geom_torsion_site_symmetry_4
_geom_torsion
_geom_torsion_publ_flag
C1' N1 C1 S2 . . . . 52(6) ?
C5' N1 C1 S2 . . . . 173.4(8) ?
C2' N1 C1 S2 . . . . -8.8(15) ?
C2 N1 C1 S2 . . . . -7.1(13) ?
C5 N1 C1 S2 . . . . 179.6(7) ?
C1' N1 C1 S1 . . . . -120(7) ?
C5' N1 C1 S1 . . . . 0.9(12) ?
C2' N1 C1 S1 . . . . 178.7(10) ?
C2 N1 C1 S1 . . . . -179.6(8) ?
C5 N1 C1 S1 . . . . 7.1(12) ?
C1' S2 C1 N1 . . . . -95(7) ?
C1' S2 C1 S1 . . . . 77(7) ?
C1' S1 C1 N1 . . . . 126(6) ?
C11 S1 C1 N1 . . . . 173.6(7) ?
C1' S1 C1 S2 . . . . -47(6) ?
C11 S1 C1 S2 . . . . 1.4(8) ?
C1 N1 C2 C3 . . . . -166.2(8) ?
C1' N1 C2 C3 . . . . -174.8(9) ?
C5' N1 C2 C3 . . . . 13.3(13) ?
C2' N1 C2 C3 . . . . -9E1(3) ?
C5 N1 C2 C3 . . . . 8.1(11) ?
N1 C2 C3 C4 . . . . -29.8(11) ?
C2 C3 C4 C5 . . . . 38.6(10) ?
C1 N1 C5 C4 . . . . -169.9(8) ?
C1' N1 C5 C4 . . . . -160.6(9) ?
C5' N1 C5 C4 . . . . -128(7) ?
C2' N1 C5 C4 . . . . 17.5(11) ?
C2 N1 C5 C4 . . . . 15.9(10) ?
C3 C4 C5 N1 . . . . -33.6(9) ?
C1 N1 C1' S2 . . . . -116(7) ?
C5' N1 C1' S2 . . . . -179.4(10) ?
C2' N1 C1' S2 . . . . 7.9(17) ?
C2 N1 C1' S2 . . . . 9.6(16) ?
C5 N1 C1' S2 . . . . -174.2(8) ?
C1 N1 C1' S1 . . . . 51(6) ?
C5' N1 C1' S1 . . . . -12.6(13) ?
C2' N1 C1' S1 . . . . 174.7(10) ?
C2 N1 C1' S1 . . . . 176.4(8) ?
C5 N1 C1' S1 . . . . -7.3(14) ?
C1 S2 C1' N1 . . . . 73(7) ?
C1 S2 C1' S1 . . . . -91(7) ?
C1 S1 C1' N1 . . . . -45(5) ?
C11 S1 C1' N1 . . . . -177.6(7) ?
C1 S1 C1' S2 . . . . 121(7) ?
C11 S1 C1' S2 . . . . -11.6(12) ?
C1 N1 C2' C3' . . . . 166.3(8) ?
C1' N1 C2' C3' . . . . 157.5(10) ?
C5' N1 C2' C3' . . . . -15.8(15) ?
C2 N1 C2' C3' . . . . 6E1(3) ?
C5 N1 C2' C3' . . . . -20.9(13) ?
N1 C2' C3' C4' . . . . 35.6(13) ?
C2' C3' C4' C5' . . . . -42.5(12) ?
C1 N1 C5' C4' . . . . 167.5(8) ?
C1' N1 C5' C4' . . . . 176.6(9) ?
C2' N1 C5' C4' . . . . -10.5(14) ?
C2 N1 C5' C4' . . . . -12.0(12) ?
C5 N1 C5' C4' . . . . 26(6) ?
C3' C4' C5' N1 . . . . 32.6(11) ?
C6' N2 C6 S4 . . . . 98(4) ?
C7' N2 C6 S4 . . . . -11.3(12) ?
C10' N2 C6 S4 . . . . 172.3(10) ?
C10 N2 C6 S4 . . . . 177.1(8) ?
C7 N2 C6 S4 . . . . -9.9(11) ?
C6' N2 C6 S3 . . . . -70(4) ?
C7' N2 C6 S3 . . . . -179.6(10) ?
C10' N2 C6 S3 . . . . 4.0(12) ?
C10 N2 C6 S3 . . . . 8.7(10) ?
C7 N2 C6 S3 . . . . -178.2(7) ?
C6' S4 C6 N2 . . . . -114(4) ?
C6' S4 C6 S3 . . . . 54(3) ?
C6' S3 C6 N2 . . . . 106(4) ?
C11 S3 C6 N2 . . . . 172.9(4) ?
C6' S3 C6 S4 . . . . -63(4) ?
C11 S3 C6 S4 . . . . 3.7(5) ?
C6 N2 C7 C8 . . . . -164.2(6) ?
C6' N2 C7 C8 . . . . -176.1(7) ?
C7' N2 C7 C8 . . . . -13E1(3) ?
C10' N2 C7 C8 . . . . 13.9(13) ?
C10 N2 C7 C8 . . . . 9.8(12) ?
N2 C7 C8 C9 . . . . -32.0(10) ?
C7 C8 C9 C10 . . . . 42.8(10) ?
C6 N2 C10 C9 . . . . -170.8(6) ?
C6' N2 C10 C9 . . . . -158.5(7) ?
C7' N2 C10 C9 . . . . 17.1(13) ?
C10' N2 C10 C9 . . . . -70(11) ?
C7 N2 C10 C9 . . . . 15.6(11) ?
C8 C9 C10 N2 . . . . -35.2(10) ?
C6 N2 C6' S4 . . . . -66(4) ?
C7' N2 C6' S4 . . . . 10.4(13) ?
C10' N2 C6' S4 . . . . -179.0(9) ?
C10 N2 C6' S4 . . . . -174.4(8) ?
C7 N2 C6' S4 . . . . 12.3(12) ?
C6 N2 C6' S3 . . . . 97(4) ?
C7' N2 C6' S3 . . . . 174.0(10) ?
C10' N2 C6' S3 . . . . -15.4(12) ?
C10 N2 C6' S3 . . . . -10.8(11) ?
C7 N2 C6' S3 . . . . 175.9(8) ?
C6 S4 C6' N2 . . . . 49(3) ?
C6 S4 C6' S3 . . . . -111(4) ?
C11 S3 C6' N2 . . . . -174.7(6) ?
C6 S3 C6' N2 . . . . -60(4) ?
C11 S3 C6' S4 . . . . -12.9(7) ?
C6 S3 C6' S4 . . . . 102(4) ?
C6 N2 C7' C8' . . . . 170.5(8) ?
C6' N2 C7' C8' . . . . 159.0(8) ?
C10' N2 C7' C8' . . . . -12.6(16) ?
C10 N2 C7' C8' . . . . -16.7(15) ?
C7 N2 C7' C8' . . . . 2E1(3) ?
N2 C7' C8' C9' . . . . 31.1(14) ?
C7' C8' C9' C10' . . . . -37.1(14) ?
C6 N2 C10' C9' . . . . 166.5(7) ?
C6' N2 C10' C9' . . . . 178.5(7) ?
C7' N2 C10' C9' . . . . -10.1(15) ?
C10 N2 C10' C9' . . . . 84(11) ?
C7 N2 C10' C9' . . . . -11.4(14) ?
C8' C9' C10' N2 . . . . 28.7(13) ?
C6' S3 C11 S1 . . . . 84.1(4) ?
C6 S3 C11 S1 . . . . 76.5(3) ?
C1 S1 C11 S3 . . . . 79.2(4) ?
C1' S1 C11 S3 . . . . 84.7(5) ?
